data_7005407
loop_
_publ_author_name
'Klingele, Julia'
'Prikhod'ko, Alexander I.'
'Leibeling, Guido'
'Demeshko, Serhiy'
'Dechert, Sebastian'
'Meyer, Franc'

_publ_section_title
;
 Pyrazolate-based copper(II) and nickel(II) [2 x 2] grid complexes:
 protonation-dependent self-assembly, structures and properties.
;
_journal_issue 20
_journal_name_full 'Dalton transactions (Cambridge, England : 2003)'
_journal_page_first 2003
_journal_page_last 2013
_journal_paper_doi 10.1039/b701981e
_journal_year 2007
_chemical_formula_moiety 'C68 H56 Cu2 N24 Ni2 O8, 8 (H2 O)'
_chemical_formula_sum 'C68 H72 Cu2 N24 Ni2 O16'
_chemical_formula_weight 1726.00
_chemical_name_systematic
;
?
;
_space_group_IT_number 88
_symmetry_cell_setting tetragonal
_symmetry_space_group_name_Hall '-I 4ad'
_symmetry_space_group_name_H-M 'I 41/a :2'
_atom_sites_solution_hydrogens geom
_atom_sites_solution_primary direct
_atom_sites_solution_secondary difmap
_audit_creation_method SHELXL-97
_cell_angle_alpha 90.00
_cell_angle_beta 90.00
_cell_angle_gamma 90.00
_cell_formula_units_Z 4
_cell_length_a 22.8396(10)
_cell_length_b 22.8396(10)
_cell_length_c 13.7885(7)
_cell_measurement_reflns_used 33886
_cell_measurement_temperature 133(2)
_cell_measurement_theta_max 24.81
_cell_measurement_theta_min 1.73
_cell_volume 7192.7(6)
_computing_cell_refinement 'X-AREA (Stoe & Cie, 2002)'
_computing_data_collection 'X-AREA (Stoe & Cie, 2002)'
_computing_data_reduction 'X-AREA (Stoe & Cie, 2002)'
_computing_molecular_graphics 'DIAMOND (Brandenburg, 2001)'
_computing_publication_material 'SHELXL-97 (Sheldrick, 1997)'
_computing_structure_refinement 'SHELXL-97 (Sheldrick, 1997)'
_computing_structure_solution 'SHELXS-97 (Sheldrick, 1990)'
_diffrn_ambient_temperature 133(2)
_diffrn_measured_fraction_theta_full 0.997
_diffrn_measured_fraction_theta_max 0.997
_diffrn_measurement_device_type 'Stoe IPDS II'
_diffrn_measurement_method \w
_diffrn_radiation_monochromator graphite
_diffrn_radiation_source 'fine-focus sealed tube'
_diffrn_radiation_type MoK\a
_diffrn_radiation_wavelength 0.71073
_diffrn_reflns_av_R_equivalents 0.0666
_diffrn_reflns_av_sigmaI/netI 0.0342
_diffrn_reflns_limit_h_max 26
_diffrn_reflns_limit_h_min -26
_diffrn_reflns_limit_k_max 26
_diffrn_reflns_limit_k_min -26
_diffrn_reflns_limit_l_max 16
_diffrn_reflns_limit_l_min -16
_diffrn_reflns_number 33886
_diffrn_reflns_theta_full 24.81
_diffrn_reflns_theta_max 24.81
_diffrn_reflns_theta_min 1.73
_exptl_absorpt_coefficient_mu 1.185
_exptl_absorpt_correction_T_max 0.8472
_exptl_absorpt_correction_T_min 0.6201
_exptl_absorpt_correction_type numerical
_exptl_absorpt_process_details 'X-RED (Stoe & Cie, 2002)'
_exptl_crystal_colour 'dark grey'
_exptl_crystal_density_diffrn 1.594
_exptl_crystal_density_method 'not measured'
_exptl_crystal_description block
_exptl_crystal_F_000 3560
_exptl_crystal_size_max 0.39
_exptl_crystal_size_mid 0.29
_exptl_crystal_size_min 0.16
_refine_diff_density_max 0.252
_refine_diff_density_min -0.229
_refine_diff_density_rms 0.044
_refine_ls_extinction_method none
_refine_ls_goodness_of_fit_ref 1.003
_refine_ls_hydrogen_treatment mixed
_refine_ls_matrix_type full
_refine_ls_number_parameters 273
_refine_ls_number_reflns 3095
_refine_ls_number_restraints 0
_refine_ls_restrained_S_all 1.003
_refine_ls_R_factor_all 0.0450
_refine_ls_R_factor_gt 0.0281
_refine_ls_shift/su_max 0.001
_refine_ls_shift/su_mean 0.000
_refine_ls_structure_factor_coef Fsqd
_refine_ls_weighting_details 'calc w=1/[\s^2^(Fo^2^)+(0.0315P)^2^+0.0000P] where P=(Fo^2^+2Fc^2^)/3'
_refine_ls_weighting_scheme calc
_refine_ls_wR_factor_gt 0.0574
_refine_ls_wR_factor_ref 0.0602
_reflns_number_gt 2373
_reflns_number_total 3095
_reflns_threshold_expression >2sigma(I)
_cod_data_source_file b701981e.txt
_cod_data_source_block Cu2Ni2L4
_cod_original_sg_symbol_H-M 'I 41/a'
_cod_database_code 7005407

loop_
_symmetry_equiv_pos_as_xyz
'x, y, z'
'-x+1/2, -y, z+1/2'
'-y+3/4, x+1/4, z+1/4'
'y+3/4, -x+3/4, z+3/4'
'x+1/2, y+1/2, z+1/2'
'-x+1, -y+1/2, z+1'
'-y+5/4, x+3/4, z+3/4'
'y+5/4, -x+5/4, z+5/4'
'-x, -y, -z'
'x-1/2, y, -z-1/2'
'y-3/4, -x-1/4, -z-1/4'
'-y-3/4, x-3/4, -z-3/4'
'-x+1/2, -y+1/2, -z+1/2'
'x, y+1/2, -z'
'y-1/4, -x+1/4, -z+1/4'
'-y-1/4, x-1/4, -z-1/4'

loop_
_atom_site_label
_atom_site_type_symbol
_atom_site_fract_x
_atom_site_fract_y
_atom_site_fract_z
_atom_site_U_iso_or_equiv
_atom_site_adp_type
_atom_site_occupancy
_atom_site_symmetry_multiplicity
_atom_site_calc_flag
_atom_site_refinement_flags
_atom_site_disorder_assembly
_atom_site_disorder_group
Ni1 Ni 0.585083(12) 0.697605(12) 0.538983(19) 0.02240(9) Uani 0.50 1 d P . .
Cu1 Cu 0.585083(12) 0.697605(12) 0.538983(19) 0.02240(9) Uani 0.50 1 d P . .
N1 N 0.50353(8) 0.67763(8) 0.51789(13) 0.0235(4) Uani 1 1 d . . .
N2 N 0.45541(8) 0.66723(8) 0.57126(13) 0.0246(4) Uani 1 1 d . . .
N3 N 0.58713(8) 0.69320(8) 0.40178(12) 0.0261(4) Uani 1 1 d . . .
N4 N 0.66718(8) 0.72110(8) 0.52137(13) 0.0268(4) Uani 1 1 d . . .
N5 N 0.31192(9) 0.62141(10) 0.49090(16) 0.0315(5) Uani 1 1 d . . .
N6 N 0.19933(10) 0.51098(10) 0.53568(16) 0.0418(5) Uani 1 1 d . . .
O1 O 0.53163(7) 0.67637(7) 0.26404(11) 0.0319(4) Uani 1 1 d . . .
O2 O 0.34865(7) 0.63555(7) 0.64193(12) 0.0332(4) Uani 1 1 d . . .
C1 C 0.43217(10) 0.65335(10) 0.41414(16) 0.0258(5) Uani 1 1 d . . .
H1 H 0.4116 0.6449 0.3576 0.080 Uiso 1 1 calc R . .
C2 C 0.48991(10) 0.66972(9) 0.42314(16) 0.0236(5) Uani 1 1 d . . .
C3 C 0.41162(10) 0.65229(10) 0.50919(16) 0.0247(5) Uani 1 1 d . . .
C4 C 0.53891(10) 0.68011(9) 0.35412(16) 0.0248(5) Uani 1 1 d . . .
C5 C 0.64075(10) 0.70956(11) 0.35247(17) 0.0298(5) Uani 1 1 d . . .
H5A H 0.6339 0.7430 0.3107 0.080 Uiso 1 1 calc R . .
H5B H 0.6546 0.6773 0.3128 0.080 Uiso 1 1 calc R . .
C6 C 0.68535(10) 0.72451(10) 0.42833(17) 0.0274(5) Uani 1 1 d . . .
C7 C 0.74248(11) 0.73983(11) 0.4056(2) 0.0372(6) Uani 1 1 d . . .
H7 H 0.7542 0.7424 0.3412 0.080 Uiso 1 1 calc R . .
C8 C 0.78193(11) 0.75125(12) 0.4792(2) 0.0446(7) Uani 1 1 d . . .
H8 H 0.8204 0.7615 0.4649 0.080 Uiso 1 1 calc R . .
C9 C 0.76331(12) 0.74717(12) 0.5742(2) 0.0437(7) Uani 1 1 d . . .
H9 H 0.7892 0.7543 0.6250 0.080 Uiso 1 1 calc R . .
C10 C 0.70601(11) 0.73248(11) 0.5930(2) 0.0360(6) Uani 1 1 d . . .
H10 H 0.6935 0.7303 0.6571 0.080 Uiso 1 1 calc R . .
C11 C 0.35488(10) 0.63635(10) 0.55300(16) 0.0266(5) Uani 1 1 d . . .
C12 C 0.25607(11) 0.59922(11) 0.52456(19) 0.0356(6) Uani 1 1 d . . .
H12A H 0.2257 0.6123 0.4805 0.080 Uiso 1 1 calc R . .
H12B H 0.2478 0.6159 0.5878 0.080 Uiso 1 1 calc R . .
C13 C 0.25349(11) 0.53297(11) 0.53207(17) 0.0334(6) Uani 1 1 d . . .
C14 C 0.30284(13) 0.49777(12) 0.5366(2) 0.0435(7) Uani 1 1 d . . .
H14 H 0.3399 0.5144 0.5336 0.080 Uiso 1 1 calc R . .
C15 C 0.29679(16) 0.43820(13) 0.5456(2) 0.0537(8) Uani 1 1 d . . .
H15 H 0.3295 0.4140 0.5494 0.080 Uiso 1 1 calc R . .
C16 C 0.24120(17) 0.41513(13) 0.5488(2) 0.0562(9) Uani 1 1 d . . .
H16 H 0.2356 0.3749 0.5541 0.080 Uiso 1 1 calc R . .
C17 C 0.19437(15) 0.45216(13) 0.5440(2) 0.0534(8) Uani 1 1 d . . .
H17 H 0.1570 0.4361 0.5467 0.080 Uiso 1 1 calc R . .
O3 O 0.09193(11) 0.56792(10) 0.51632(18) 0.0497(5) Uani 1 1 d . . .
O4 O 0.59088(10) 0.67377(10) 0.08848(17) 0.0459(5) Uani 1 1 d . . .
H5 H 0.3176(12) 0.6257(12) 0.431(2) 0.043(8) Uiso 1 1 d . . .
H3A H 0.131(2) 0.5549(19) 0.509(3) 0.108(15) Uiso 1 1 d . . .
H3B H 0.0842(14) 0.5905(14) 0.474(2) 0.044(10) Uiso 1 1 d . . .
H4A H 0.5772(16) 0.6787(16) 0.141(3) 0.079(13) Uiso 1 1 d . . .
H4B H 0.5814(15) 0.7019(15) 0.061(3) 0.061(12) Uiso 1 1 d . . .

loop_
_atom_site_aniso_label
_atom_site_aniso_U_11
_atom_site_aniso_U_22
_atom_site_aniso_U_33
_atom_site_aniso_U_23
_atom_site_aniso_U_13
_atom_site_aniso_U_12
Ni1 0.02497(16) 0.02606(16) 0.01618(14) -0.00175(12) 0.00071(12) -0.00222(12)
Cu1 0.02497(16) 0.02606(16) 0.01618(14) -0.00175(12) 0.00071(12) -0.00222(12)
N1 0.0275(10) 0.0245(10) 0.0184(10) 0.0005(8) 0.0004(8) 0.0007(8)
N2 0.0257(10) 0.0253(10) 0.0229(9) 0.0016(8) -0.0010(8) 0.0008(8)
N3 0.0262(10) 0.0313(11) 0.0208(9) 0.0005(8) 0.0021(9) -0.0021(8)
N4 0.0315(11) 0.0256(10) 0.0232(10) -0.0004(8) -0.0028(8) 0.0012(8)
N5 0.0276(11) 0.0414(13) 0.0254(11) -0.0024(10) -0.0013(9) -0.0039(9)
N6 0.0466(14) 0.0403(13) 0.0385(12) 0.0067(11) -0.0144(11) -0.0099(10)
O1 0.0394(10) 0.0400(10) 0.0163(8) -0.0005(7) -0.0004(7) -0.0026(8)
O2 0.0380(10) 0.0396(10) 0.0220(9) 0.0021(7) 0.0005(7) -0.0031(8)
C1 0.0301(13) 0.0274(13) 0.0199(11) -0.0005(10) -0.0036(10) -0.0001(9)
C2 0.0297(13) 0.0232(12) 0.0180(11) 0.0002(9) -0.0010(10) 0.0016(10)
C3 0.0258(12) 0.0243(12) 0.0239(12) 0.0011(9) -0.0041(10) 0.0006(9)
C4 0.0337(13) 0.0214(12) 0.0194(11) 0.0004(9) -0.0004(10) 0.0008(10)
C5 0.0325(13) 0.0337(13) 0.0233(12) 0.0023(10) 0.0044(10) -0.0031(11)
C6 0.0304(13) 0.0213(12) 0.0304(13) 0.0024(10) 0.0026(10) 0.0010(10)
C7 0.0324(14) 0.0323(14) 0.0469(16) 0.0054(12) 0.0075(13) -0.0004(11)
C8 0.0270(14) 0.0401(16) 0.067(2) 0.0026(15) 0.0011(14) -0.0041(12)
C9 0.0351(15) 0.0404(16) 0.0556(18) -0.0010(14) -0.0127(13) -0.0051(12)
C10 0.0365(15) 0.0339(14) 0.0377(14) -0.0010(11) -0.0067(12) -0.0018(11)
C11 0.0314(13) 0.0228(12) 0.0256(13) 0.0004(10) -0.0031(10) 0.0012(10)
C12 0.0295(13) 0.0349(14) 0.0425(15) -0.0009(12) -0.0001(11) -0.0027(11)
C13 0.0416(15) 0.0352(14) 0.0235(12) -0.0010(11) -0.0036(11) -0.0026(11)
C14 0.0529(17) 0.0421(16) 0.0354(14) 0.0057(13) 0.0112(13) 0.0097(13)
C15 0.078(2) 0.0477(18) 0.0353(16) 0.0071(14) 0.0186(16) 0.0172(16)
C16 0.101(3) 0.0348(16) 0.0324(16) 0.0002(13) -0.0004(17) 0.0085(17)
C17 0.072(2) 0.0517(18) 0.0369(16) 0.0084(15) -0.0171(15) -0.0233(16)
O3 0.0504(14) 0.0450(13) 0.0536(14) -0.0071(11) 0.0180(11) -0.0014(10)
O4 0.0568(13) 0.0444(13) 0.0367(12) 0.0078(10) 0.0175(11) 0.0084(10)

loop_
_atom_type_symbol
_atom_type_description
_atom_type_scat_dispersion_real
_atom_type_scat_dispersion_imag
_atom_type_scat_source
C C 0.0033 0.0016 'International Tables Vol C Tables 4.2.6.8 and 6.1.1.4'
H H 0.0000 0.0000 'International Tables Vol C Tables 4.2.6.8 and 6.1.1.4'
N N 0.0061 0.0033 'International Tables Vol C Tables 4.2.6.8 and 6.1.1.4'
O O 0.0106 0.0060 'International Tables Vol C Tables 4.2.6.8 and 6.1.1.4'
Ni Ni 0.3393 1.1124 'International Tables Vol C Tables 4.2.6.8 and 6.1.1.4'
Cu Cu 0.3201 1.2651 'International Tables Vol C Tables 4.2.6.8 and 6.1.1.4'

loop_
_geom_angle_atom_site_label_1
_geom_angle_atom_site_label_2
_geom_angle_atom_site_label_3
_geom_angle
_geom_angle_site_symmetry_1
_geom_angle_site_symmetry_3
_geom_angle_publ_flag
N3 Ni1 N2 177.75(8) . 12_767 ?
N3 Ni1 N1 82.05(8) . . ?
N2 Ni1 N1 98.32(8) 12_767 . ?
N3 Ni1 N4 82.39(8) . . ?
N2 Ni1 N4 97.11(8) 12_767 . ?
N1 Ni1 N4 164.13(7) . . ?
N3 Ni1 O2 108.68(7) . 12_767 ?
N2 Ni1 O2 73.51(7) 12_767 12_767 ?
N1 Ni1 O2 95.76(7) . 12_767 ?
N4 Ni1 O2 92.14(7) . 12_767 ?
N3 Cu1 N2 177.75(8) . 12_767 ?
N3 Cu1 N1 82.05(8) . . ?
N2 Cu1 N1 98.32(8) 12_767 . ?
N3 Cu1 N4 82.39(8) . . ?
N2 Cu1 N4 97.11(8) 12_767 . ?
N1 Cu1 N4 164.13(7) . . ?
N3 Cu1 O2 108.68(7) . 12_767 ?
N2 Cu1 O2 73.51(7) 12_767 12_767 ?
N1 Cu1 O2 95.76(7) . 12_767 ?
N4 Cu1 O2 92.14(7) . 12_767 ?
N2 N1 C2 108.46(18) . . ?
N2 N1 Ni1 138.15(14) . . ?
C2 N1 Ni1 113.35(15) . . ?
N2 N1 Cu1 138.15(14) . . ?
C2 N1 Cu1 113.35(15) . . ?
N1 N2 C3 107.53(18) . . ?
N1 N2 Ni1 128.70(14) . 15_566 ?
C3 N2 Ni1 123.49(15) . 15_566 ?
N1 N2 Cu1 128.70(14) . 15_566 ?
C3 N2 Cu1 123.49(15) . 15_566 ?
C4 N3 C5 122.07(18) . . ?
C4 N3 Ni1 119.31(15) . . ?
C5 N3 Ni1 118.39(15) . . ?
C4 N3 Cu1 119.31(15) . . ?
C5 N3 Cu1 118.39(15) . . ?
C6 N4 C10 118.8(2) . . ?
C6 N4 Ni1 115.23(15) . . ?
C10 N4 Ni1 125.99(17) . . ?
C6 N4 Cu1 115.23(15) . . ?
C10 N4 Cu1 125.99(17) . . ?
C11 N5 C12 121.8(2) . . ?
C13 N6 C17 117.0(2) . . ?
C2 C1 C3 104.05(19) . . ?
N1 C2 C1 110.1(2) . . ?
N1 C2 C4 115.00(19) . . ?
C1 C2 C4 134.9(2) . . ?
N2 C3 C1 109.9(2) . . ?
N2 C3 C11 116.76(19) . . ?
C1 C3 C11 133.3(2) . . ?
O1 C4 N3 128.3(2) . . ?
O1 C4 C2 121.5(2) . . ?
N3 C4 C2 110.24(19) . . ?
N3 C5 C6 107.78(18) . . ?
N4 C6 C7 121.2(2) . . ?
N4 C6 C5 116.1(2) . . ?
C7 C6 C5 122.6(2) . . ?
C8 C7 C6 119.7(2) . . ?
C9 C8 C7 118.9(2) . . ?
C10 C9 C8 119.2(3) . . ?
N4 C10 C9 122.2(3) . . ?
O2 C11 N5 123.0(2) . . ?
O2 C11 C3 120.8(2) . . ?
N5 C11 C3 116.2(2) . . ?
N5 C12 C13 113.9(2) . . ?
N6 C13 C14 122.2(2) . . ?
N6 C13 C12 114.4(2) . . ?
C14 C13 C12 123.4(2) . . ?
C15 C14 C13 119.8(3) . . ?
C14 C15 C16 118.4(3) . . ?
C17 C16 C15 119.0(3) . . ?
N6 C17 C16 123.6(3) . . ?

loop_
_geom_bond_atom_site_label_1
_geom_bond_atom_site_label_2
_geom_bond_distance
_geom_bond_site_symmetry_2
_geom_bond_publ_flag
Ni1 N3 1.8951(17) . ?
Ni1 N2 1.9360(18) 12_767 ?
Ni1 N1 1.9396(19) . ?
Ni1 N4 1.965(2) . ?
Ni1 O2 2.5426(16) 12_767 ?
Ni1 Ni1 4.0054(5) 12_767 ?
Ni1 Ni1 4.0054(5) 15_566 ?
Ni1 Ni1 4.5643(6) 6_564 ?
Cu1 N3 1.8951(17) . ?
Cu1 N2 1.9360(18) 12_767 ?
Cu1 N1 1.9396(19) . ?
Cu1 N4 1.965(2) . ?
Cu1 O2 2.5426(16) 12_767 ?
Cu1 Cu1 4.0054(5) 12_767 ?
Cu1 Cu1 4.0054(5) 15_566 ?
Cu1 Cu1 4.5643(6) 6_564 ?
N1 N2 1.344(3) . ?
N1 C2 1.355(3) . ?
N2 C3 1.360(3) . ?
N2 Ni1 1.9360(18) 15_566 ?
N2 Cu1 1.9360(18) 15_566 ?
N3 C4 1.317(3) . ?
N3 C5 1.450(3) . ?
N4 C6 1.351(3) . ?
N4 C10 1.353(3) . ?
N5 C11 1.346(3) . ?
N5 C12 1.449(3) . ?
N6 C13 1.336(3) . ?
N6 C17 1.353(4) . ?
O1 C4 1.256(3) . ?
O2 C11 1.235(3) . ?
C1 C2 1.376(3) . ?
C1 C3 1.392(3) . ?
C2 C4 1.488(3) . ?
C3 C11 1.475(3) . ?
C5 C6 1.500(3) . ?
C6 C7 1.387(3) . ?
C7 C8 1.382(4) . ?
C8 C9 1.381(4) . ?
C9 C10 1.376(4) . ?
C12 C13 1.518(3) . ?
C13 C14 1.386(4) . ?
C14 C15 1.373(4) . ?
C15 C16 1.375(5) . ?
C16 C17 1.365(4) . ?

loop_
_geom_hbond_atom_site_label_D
_geom_hbond_atom_site_label_H
_geom_hbond_atom_site_label_A
_geom_hbond_distance_DH
_geom_hbond_distance_HA
_geom_hbond_distance_DA
_geom_hbond_angle_DHA
_geom_hbond_site_symmetry_A
N5 H5 O3 0.84(3) 2.39(3) 3.211(3) 166(3) 4_454
O3 H3B O4 0.79(3) 2.10(3) 2.817(3) 151(3) 10_556
O3 H3A N6 0.95(5) 1.89(5) 2.789(3) 157(4) .
O4 H4A O1 0.80(4) 1.99(4) 2.774(3) 167(4) .
O4 H4B O1 0.77(4) 2.10(4) 2.867(3) 169(4) 12_766
